data_7248942
loop_
_publ_author_name
'Losus, Renny Maria'
'Sitdikov, Ruzal'
'Stoikov, Ivan'
'Dobrza\'nska, Liliana'

_publ_section_title
;
 Structural diversity of anthraquinone substituted
 p-tert-butylthiacalix[4]arene in the partial cone conformation upon
 external stimuli
;
_journal_issue 29
_journal_name_full CrystEngComm
_journal_page_first 3929
_journal_page_last 3936
_journal_paper_doi 10.1039/D4CE00387J
_journal_volume 26
_journal_year 2024
_chemical_formula_sum 'C104.74 H84.74 Cl2.22 N4 O16 S4'
_chemical_formula_weight 1862.32
_space_group_crystal_system triclinic
_space_group_IT_number 2
_space_group_name_Hall '-P 1'
_space_group_name_H-M_alt 'P -1'
_atom_sites_solution_hydrogens mixed
_atom_sites_solution_primary direct
_audit_creation_method SHELXL-2018/3
_audit_update_record
;
2024-03-08 deposited with the CCDC.	2024-06-10 downloaded from the CCDC.
;
_cell_angle_alpha 93.2810(10)
_cell_angle_beta 91.7350(10)
_cell_angle_gamma 96.1040(10)
_cell_formula_units_Z 2
_cell_length_a 14.8576(2)
_cell_length_b 16.0928(2)
_cell_length_c 19.4965(3)
_cell_measurement_reflns_used 10436
_cell_measurement_temperature 100(2)
_cell_measurement_theta_max 76.4740
_cell_measurement_theta_min 3.0070
_cell_volume 4624.49(11)
_computing_cell_refinement 'CrysAlisPro 1.171.42.49 (Rigaku OD, 2022)'
_computing_data_collection 'CrysAlisPro 1.171.42.49 (Rigaku OD, 2022)'
_computing_data_reduction 'CrysAlisPro 1.171.42.49 (Rigaku OD, 2022)'
_computing_molecular_graphics 'Mercury (Macrae et al., 2008)'
_computing_structure_refinement 'SHELXL-2018/3 (Sheldrick, 2018)'
_computing_structure_solution 'SHELXS-2018/3 (Sheldrick, 2018)'
_diffrn_ambient_temperature 100(2)
_diffrn_detector_area_resol_mean 10.0000
_diffrn_measured_fraction_theta_full 0.998
_diffrn_measured_fraction_theta_max 0.939
_diffrn_measurement_device_type 'XtaLAB Synergy, Dualflex, HyPix'
_diffrn_measurement_method '\w scans'
_diffrn_radiation_type CuK\a
_diffrn_radiation_wavelength 1.54184
_diffrn_reflns_av_R_equivalents 0.0533
_diffrn_reflns_av_unetI/netI 0.0254
_diffrn_reflns_Laue_measured_fraction_full 0.998
_diffrn_reflns_Laue_measured_fraction_max 0.939
_diffrn_reflns_limit_h_max 18
_diffrn_reflns_limit_h_min -18
_diffrn_reflns_limit_k_max 20
_diffrn_reflns_limit_k_min -19
_diffrn_reflns_limit_l_max 23
_diffrn_reflns_limit_l_min -24
_diffrn_reflns_number 137252
_diffrn_reflns_point_group_measured_fraction_full 0.998
_diffrn_reflns_point_group_measured_fraction_max 0.939
_diffrn_reflns_theta_full 67.684
_diffrn_reflns_theta_max 77.045
_diffrn_reflns_theta_min 2.271
_diffrn_source 'micro-focus sealed X-ray tube'
_exptl_absorpt_coefficient_mu 2.109
_exptl_absorpt_correction_T_max 3.750
_exptl_absorpt_correction_T_min 0.333
_exptl_absorpt_correction_type multi-scan
_exptl_absorpt_process_details
;
CrysAlisPro 1.171.42.49 (Rigaku Oxford Diffraction, 2022)
Empirical absorption correction using spherical harmonics,
implemented in SCALE3 ABSPACK scaling algorithm.
;
_exptl_crystal_colour yellow
_exptl_crystal_density_diffrn 1.337
_exptl_crystal_description needle
_exptl_crystal_F_000 1942
_exptl_crystal_size_max 0.310
_exptl_crystal_size_mid 0.070
_exptl_crystal_size_min 0.040
_refine_diff_density_max 0.627
_refine_diff_density_min -0.726
_refine_diff_density_rms 0.060
_refine_ls_extinction_method none
_refine_ls_goodness_of_fit_ref 1.042
_refine_ls_hydrogen_treatment mixed
_refine_ls_matrix_type full
_refine_ls_number_parameters 1255
_refine_ls_number_reflns 18375
_refine_ls_number_restraints 27
_refine_ls_restrained_S_all 1.042
_refine_ls_R_factor_all 0.0576
_refine_ls_R_factor_gt 0.0518
_refine_ls_shift/su_max 0.002
_refine_ls_shift/su_mean 0.000
_refine_ls_structure_factor_coef Fsqd
_refine_ls_weighting_details 'w=1/[\s^2^(Fo^2^)+(0.0749P)^2^+3.3812P] where P=(Fo^2^+2Fc^2^)/3'
_refine_ls_weighting_scheme calc
_refine_ls_wR_factor_gt 0.1395
_refine_ls_wR_factor_ref 0.1437
_reflns_Friedel_coverage 0.000
_reflns_number_gt 16432
_reflns_number_total 18375
_reflns_threshold_expression 'I > 2\s(I)'
_cod_data_source_file d4ce00387j2.cif
_cod_data_source_block 2corr
_cod_depositor_comments 'Adding full bibliography for 7248939--7248942.cif.'
_cod_database_code 7248942
_shelx_shelxl_version_number 2018/3
_shelx_space_group_comment
;
The symmetry employed for this shelxl refinement is uniquely defined
by the following loop, which should always be used as a source of
symmetry information in preference to the above space-group names.
They are only intended as comments.
;
_shelx_estimated_absorpt_t_min 0.561
_shelx_estimated_absorpt_t_max 0.920

loop_
_space_group_symop_operation_xyz
'x, y, z'
'-x, -y, -z'

loop_
_atom_site_label
_atom_site_type_symbol
_atom_site_fract_x
_atom_site_fract_y
_atom_site_fract_z
_atom_site_U_iso_or_equiv
_atom_site_adp_type
_atom_site_occupancy
_atom_site_site_symmetry_order
_atom_site_calc_flag
_atom_site_refinement_flags_posn
_atom_site_refinement_flags_adp
_atom_site_refinement_flags_occupancy
_atom_site_disorder_assembly
_atom_site_disorder_group
Cl1 Cl 0.16620(15) 0.13993(13) -0.24217(9) 0.1070(7) Uani 0.6 1 d . . P A 1
S1 S 0.91436(3) 0.16035(3) 0.40661(3) 0.03712(13) Uani 1 1 d . . . . .
O1 O 0.71189(9) 0.18867(8) 0.40729(7) 0.0293(3) Uani 1 1 d . . . . .
N1 N 0.61347(12) 0.19444(12) 0.24252(9) 0.0322(4) Uani 1 1 d . . . . .
H1 H 0.6181(19) 0.2461(18) 0.2437(14) 0.046(8) Uiso 1 1 d . . . . .
C1 C 0.7850(2) -0.12796(19) 0.56522(16) 0.0693(9) Uani 1 1 d . . . . .
H1A H 0.728475 -0.107946 0.580526 0.104 Uiso 1 1 calc R U . . .
H1B H 0.836379 -0.087948 0.582006 0.104 Uiso 1 1 calc R U . . .
H1C H 0.791254 -0.182634 0.583470 0.104 Uiso 1 1 calc R U . . .
Cl2 Cl 0.16009(12) 0.27480(13) -0.13958(10) 0.0965(5) Uani 0.6 1 d . . P A 1
S2 S 0.88307(3) 0.49006(3) 0.48666(3) 0.03379(12) Uani 1 1 d . . . . .
O2 O 0.67668(11) 0.08164(9) 0.28168(8) 0.0381(3) Uani 1 1 d . . . . .
N2 N 0.93180(12) 0.38364(12) 0.25476(9) 0.0360(4) Uani 1 1 d . . . . .
H2 H 0.9012(18) 0.3386(17) 0.2620(13) 0.038(7) Uiso 1 1 d . . . . .
C2 C 0.70847(17) -0.20458(15) 0.46080(15) 0.0489(6) Uani 1 1 d . . . . .
H2A H 0.650275 -0.190140 0.477613 0.073 Uiso 1 1 calc R U . . .
H2B H 0.721361 -0.258177 0.478209 0.073 Uiso 1 1 calc R U . . .
H2C H 0.705681 -0.209225 0.410422 0.073 Uiso 1 1 calc R U . . .
Cl3 Cl 0.31058(9) 0.17467(13) -0.13779(7) 0.0782(4) Uani 0.6 1 d . . P A 1
S3 S 0.51458(3) 0.40483(3) 0.49591(2) 0.02664(11) Uani 1 1 d . . . . .
O3 O 0.63204(12) 0.32834(10) 0.16902(8) 0.0438(4) Uani 1 1 d . . . . .
N3 N 0.74869(12) 0.56857(11) 0.70512(9) 0.0311(4) Uani 1 1 d . . . . .
H3 H 0.7639(16) 0.6094(16) 0.6818(12) 0.032(6) Uiso 1 1 d . . . . .
H4 H 0.3536(17) 0.1664(16) 0.2735(12) 0.034(6) Uiso 1 1 d . . . . .
C3 C 0.8740(2) -0.1624(2) 0.4623(2) 0.0819(12) Uani 1 1 d . . . . .
H3A H 0.883987 -0.216157 0.480860 0.123 Uiso 1 1 calc R U . . .
H3B H 0.922946 -0.119732 0.478988 0.123 Uiso 1 1 calc R U . . .
H3C H 0.873147 -0.168039 0.411988 0.123 Uiso 1 1 calc R U . . .
Cl4 Cl 0.2626(4) 0.0645(4) -0.2100(4) 0.0814(19) Uani 0.14 1 d D . P B 2
S4 S 0.54786(3) 0.07414(3) 0.42435(2) 0.02706(11) Uani 1 1 d . . . . .
O4 O 0.46988(15) 0.15425(14) -0.05195(9) 0.0632(5) Uani 1 1 d . . . . .
N4 N 0.37217(11) 0.21143(11) 0.25775(9) 0.0302(4) Uani 1 1 d . . . . .
C4 C 0.78336(15) -0.13642(15) 0.48594(13) 0.0420(5) Uani 1 1 d . . . . .
Cl5 Cl 0.1273(7) 0.1803(10) -0.1993(6) 0.165(6) Uani 0.14 1 d D . P B 2
O5 O 0.90198(9) 0.34339(9) 0.38675(7) 0.0343(3) Uani 1 1 d . . . . .
C5 C 0.76604(13) -0.05128(13) 0.46000(11) 0.0323(4) Uani 1 1 d . . . . .
Cl6 Cl 0.3012(6) 0.2373(4) -0.1468(4) 0.096(2) Uani 0.14 1 d D . P B 2
O6 O 1.05157(10) 0.47630(10) 0.29675(8) 0.0433(4) Uani 1 1 d . . . . .
C6 C 0.83631(13) 0.00864(14) 0.44466(11) 0.0336(4) Uani 1 1 d . . . . .
H6 H 0.896812 -0.005362 0.446968 0.040 Uiso 1 1 calc R U . . .
O7 O 0.83245(10) 0.24393(10) 0.21236(8) 0.0399(3) Uani 1 1 d . . . . .
C7 C 0.82070(13) 0.08826(13) 0.42607(10) 0.0313(4) Uani 1 1 d . . . . .
O8 O 0.81719(16) 0.34056(12) -0.04626(9) 0.0610(5) Uani 1 1 d . . . . .
C8 C 0.73247(13) 0.10985(12) 0.42101(10) 0.0279(4) Uani 1 1 d . . . . .
O9 O 0.70594(9) 0.43647(8) 0.55297(7) 0.0298(3) Uani 1 1 d . . . . .
C9 C 0.66121(12) 0.05056(12) 0.43646(10) 0.0268(4) Uani 1 1 d . . . . .
O10 O 0.69004(15) 0.43121(11) 0.69157(9) 0.0584(5) Uani 1 1 d . . . . .
C10 C 0.67812(13) -0.02775(12) 0.45587(10) 0.0298(4) Uani 1 1 d . . . . .
H10 H 0.628708 -0.066657 0.466712 0.036 Uiso 1 1 calc R U . . .
O11 O 0.82685(11) 0.71985(9) 0.69284(8) 0.0386(3) Uani 1 1 d . . . . .
C11 C 0.72265(15) 0.21567(13) 0.33899(11) 0.0345(4) Uani 1 1 d . . . . .
H11A H 0.787581 0.219601 0.328149 0.041 Uiso 1 1 calc R U . . .
H11B H 0.702514 0.272155 0.336544 0.041 Uiso 1 1 calc R U . . .
O12 O 0.95902(12) 0.73795(11) 0.95416(8) 0.0472(4) Uani 1 1 d . . . . .
C12 C 0.66853(14) 0.15590(13) 0.28587(10) 0.0325(4) Uani 1 1 d . . . . .
O13 O 0.52594(9) 0.25616(8) 0.39997(7) 0.0274(3) Uani 1 1 d . . . . .
C13 C 0.56560(13) 0.15499(13) 0.18458(11) 0.0320(4) Uani 1 1 d . . . . .
O14 O 0.47050(14) 0.32874(11) 0.28479(9) 0.0568(5) Uani 1 1 d . . . C 1
C14 C 0.52790(14) 0.07181(14) 0.18643(12) 0.0365(5) Uani 1 1 d . U . . .
H14 H 0.533581 0.042955 0.227243 0.044 Uiso 1 1 calc R U . . .
O15 O 0.27916(11) 0.06339(10) 0.24354(8) 0.0389(3) Uani 1 1 d . . . . .
C15 C 0.48236(15) 0.03146(15) 0.12897(13) 0.0424(5) Uani 1 1 d . U . . .
H15 H 0.456945 -0.025085 0.130583 0.051 Uiso 1 1 calc R U . . .
O16 O 0.17179(13) 0.11712(11) -0.01456(9) 0.0522(4) Uani 1 1 d . . . . .
C16 C 0.47342(15) 0.07270(15) 0.06899(13) 0.0430(5) Uani 1 1 d . U . . .
H16 H 0.442923 0.043993 0.029595 0.052 Uiso 1 1 calc R U . . .
C17 C 0.50870(14) 0.15538(15) 0.06632(11) 0.0380(5) Uani 1 1 d . . . . .
C18 C 0.55459(14) 0.19874(13) 0.12449(11) 0.0333(4) Uani 1 1 d . . . . .
C19 C 0.59188(15) 0.28716(14) 0.12032(11) 0.0366(5) Uani 1 1 d . . . . .
C20 C 0.58041(15) 0.32819(15) 0.05407(12) 0.0404(5) Uani 1 1 d . . . . .
C21 C 0.53774(16) 0.28428(17) -0.00379(12) 0.0447(5) Uani 1 1 d . . . . .
C22 C 0.50206(16) 0.19510(17) -0.00076(12) 0.0463(6) Uani 1 1 d . . . . .
C23 C 0.52999(19) 0.3250(2) -0.06473(14) 0.0579(7) Uani 1 1 d . . . . .
H23 H 0.501424 0.295463 -0.104496 0.070 Uiso 1 1 calc R U . . .
C24 C 0.5637(2) 0.4081(2) -0.06738(16) 0.0664(8) Uani 1 1 d . . . . .
H24 H 0.558000 0.435559 -0.108886 0.080 Uiso 1 1 calc R U . . .
C25 C 0.6056(2) 0.4512(2) -0.00989(16) 0.0632(8) Uani 1 1 d . . . . .
H25 H 0.628611 0.508303 -0.012054 0.076 Uiso 1 1 calc R U . . .
C26 C 0.61442(17) 0.41193(17) 0.05095(14) 0.0482(6) Uani 1 1 d . . . . .
H26 H 0.643488 0.441923 0.090338 0.058 Uiso 1 1 calc R U . . .
C27 C 0.9286(2) 0.17439(17) 0.67938(14) 0.0543(6) Uani 1 1 d . . . . .
H27A H 0.976937 0.152703 0.652853 0.081 Uiso 1 1 calc R U . . .
H27B H 0.870047 0.144596 0.663482 0.081 Uiso 1 1 calc R U . . .
H27C H 0.939092 0.165953 0.728232 0.081 Uiso 1 1 calc R U . . .
C28 C 1.02149(18) 0.31326(17) 0.69275(13) 0.0510(6) Uani 1 1 d . . . . .
H28A H 1.021706 0.373482 0.687524 0.077 Uiso 1 1 calc R U . . .
H28B H 1.068298 0.291616 0.664523 0.077 Uiso 1 1 calc R U . . .
H28C H 1.033893 0.303445 0.741103 0.077 Uiso 1 1 calc R U . . .
C29 C 0.8559(2) 0.3032(2) 0.71367(14) 0.0597(7) Uani 1 1 d . . . . .
H29A H 0.795807 0.276964 0.697773 0.090 Uiso 1 1 calc R U . . .
H29B H 0.858892 0.363894 0.709842 0.090 Uiso 1 1 calc R U . . .
H29C H 0.866924 0.291300 0.761753 0.090 Uiso 1 1 calc R U . . .
C30 C 0.92810(16) 0.26803(16) 0.66931(12) 0.0434(5) Uani 1 1 d . . . . .
C31 C 0.91122(13) 0.28470(14) 0.59370(11) 0.0351(4) Uani 1 1 d . . . . .
C32 C 0.91108(13) 0.22272(14) 0.54105(11) 0.0355(5) Uani 1 1 d . . . . .
H32 H 0.914250 0.166446 0.552366 0.043 Uiso 1 1 calc R U . . .
C33 C 0.90639(13) 0.24094(14) 0.47197(11) 0.0336(4) Uani 1 1 d . . . . .
C34 C 0.90007(13) 0.32276(13) 0.45484(11) 0.0324(4) Uani 1 1 d . . . . .
C35 C 0.89395(13) 0.38521(13) 0.50727(11) 0.0323(4) Uani 1 1 d . . . . .
C36 C 0.90033(13) 0.36578(14) 0.57538(11) 0.0338(4) Uani 1 1 d . . . . .
H36 H 0.897216 0.408659 0.610537 0.041 Uiso 1 1 calc R U . . .
C37 C 0.99262(14) 0.37480(16) 0.37061(11) 0.0394(5) Uani 1 1 d . . . . .
H37A H 1.030476 0.327795 0.367152 0.047 Uiso 1 1 calc R U . . .
H37B H 1.018855 0.414840 0.408230 0.047 Uiso 1 1 calc R U . . .
C38 C 0.99428(14) 0.41768(14) 0.30426(11) 0.0361(5) Uani 1 1 d . . . . .
C39 C 0.92267(14) 0.40739(14) 0.18716(11) 0.0354(4) Uani 1 1 d . . . . .
C40 C 0.95988(16) 0.48655(15) 0.16838(12) 0.0406(5) Uani 1 1 d . . . . .
H40 H 0.991518 0.524771 0.202001 0.049 Uiso 1 1 calc R U . . .
C41 C 0.95083(17) 0.50906(16) 0.10173(13) 0.0448(5) Uani 1 1 d . . . . .
H41 H 0.975803 0.562931 0.089860 0.054 Uiso 1 1 calc R U . . .
C42 C 0.90567(17) 0.45403(16) 0.05166(12) 0.0439(5) Uani 1 1 d . . . . .
H42 H 0.900701 0.469881 0.005618 0.053 Uiso 1 1 calc R U . . .
C43 C 0.86782(15) 0.37595(14) 0.06886(11) 0.0378(5) Uani 1 1 d . . . . .
C44 C 0.87473(14) 0.35115(13) 0.13675(11) 0.0338(4) Uani 1 1 d . . . . .
C45 C 0.83319(14) 0.26708(14) 0.15348(11) 0.0344(4) Uani 1 1 d . . . . .
C46 C 0.78979(14) 0.20922(14) 0.09672(11) 0.0353(5) Uani 1 1 d . . . . .
C47 C 0.78152(15) 0.23468(15) 0.02974(12) 0.0383(5) Uani 1 1 d . . . . .
C48 C 0.82123(17) 0.31896(16) 0.01249(12) 0.0426(5) Uani 1 1 d . . . . .
C49 C 0.73634(15) 0.18027(16) -0.02142(12) 0.0429(5) Uani 1 1 d . . . . .
H49 H 0.729101 0.198091 -0.066683 0.051 Uiso 1 1 calc R U . . .
C50 C 0.70230(15) 0.10088(16) -0.00633(13) 0.0454(6) Uani 1 1 d . . . . .
H50 H 0.671476 0.064096 -0.041315 0.054 Uiso 1 1 calc R U . . .
C51 C 0.71261(15) 0.07385(15) 0.05981(13) 0.0421(5) Uani 1 1 d . . . . .
H51 H 0.690274 0.018381 0.069474 0.051 Uiso 1 1 calc R U . . .
C52 C 0.75542(14) 0.12788(14) 0.11143(12) 0.0381(5) Uani 1 1 d . . . . .
H52 H 0.761485 0.109882 0.156740 0.046 Uiso 1 1 calc R U . . .
C53 C 0.73649(16) 0.52021(15) 0.23040(11) 0.0404(5) Uani 1 1 d . . . . .
H53A H 0.727772 0.547191 0.187242 0.061 Uiso 1 1 calc R U . . .
H53B H 0.730773 0.459322 0.221282 0.061 Uiso 1 1 calc R U . . .
H53C H 0.796915 0.539331 0.250498 0.061 Uiso 1 1 calc R U . . .
C54 C 0.67718(17) 0.63893(14) 0.29735(12) 0.0416(5) Uani 1 1 d . . . . .
H54A H 0.737933 0.655430 0.317879 0.062 Uiso 1 1 calc R U . . .
H54B H 0.631715 0.654265 0.329777 0.062 Uiso 1 1 calc R U . . .
H54C H 0.669983 0.667756 0.254913 0.062 Uiso 1 1 calc R U . . .
C55 C 0.57041(15) 0.51947(14) 0.24616(11) 0.0380(5) Uani 1 1 d . . . . .
H55A H 0.524178 0.539734 0.275724 0.057 Uiso 1 1 calc R U . . .
H55B H 0.559310 0.458436 0.238859 0.057 Uiso 1 1 calc R U . . .
H55C H 0.567687 0.544981 0.201799 0.057 Uiso 1 1 calc R U . . .
C56 C 0.66445(14) 0.54337(13) 0.28079(11) 0.0328(4) Uani 1 1 d . . . . .
C57 C 0.67512(13) 0.50149(12) 0.34883(10) 0.0295(4) Uani 1 1 d . . . . .
C58 C 0.60192(13) 0.46423(12) 0.38329(10) 0.0279(4) Uani 1 1 d . . . . .
H58 H 0.543805 0.455892 0.360735 0.033 Uiso 1 1 calc R U . . .
C59 C 0.61202(13) 0.43891(11) 0.45008(10) 0.0274(4) Uani 1 1 d . . . . .
C60 C 0.69700(13) 0.45035(12) 0.48381(10) 0.0280(4) Uani 1 1 d . . . . .
C61 C 0.77250(13) 0.47880(12) 0.44730(10) 0.0308(4) Uani 1 1 d . . . . .
C62 C 0.76112(13) 0.50460(12) 0.38108(10) 0.0315(4) Uani 1 1 d . . . . .
H62 H 0.812889 0.524833 0.357084 0.038 Uiso 1 1 calc R U . . .
C63 C 0.69867(16) 0.51296(13) 0.59263(11) 0.0360(5) Uani 1 1 d . . . . .
H63A H 0.638396 0.532059 0.583993 0.043 Uiso 1 1 calc R U . . .
H63B H 0.745478 0.557013 0.579362 0.043 Uiso 1 1 calc R U . . .
C64 C 0.71154(14) 0.49749(13) 0.66806(11) 0.0348(4) Uani 1 1 d . . . . .
C65 C 0.78015(14) 0.57668(13) 0.77362(10) 0.0317(4) Uani 1 1 d . . . . .
C66 C 0.76072(15) 0.51324(14) 0.81867(11) 0.0367(5) Uani 1 1 d . . . . .
H66 H 0.723833 0.463500 0.803053 0.044 Uiso 1 1 calc R U . . .
C67 C 0.79475(16) 0.52227(14) 0.88574(12) 0.0403(5) Uani 1 1 d . . . . .
H67 H 0.781057 0.478529 0.915726 0.048 Uiso 1 1 calc R U . . .
C68 C 0.84868(16) 0.59439(14) 0.90990(11) 0.0389(5) Uani 1 1 d . . . . .
H68 H 0.871291 0.600003 0.956223 0.047 Uiso 1 1 calc R U . . .
C69 C 0.86937(14) 0.65797(13) 0.86640(11) 0.0336(4) Uani 1 1 d . . . . .
C70 C 0.83497(13) 0.65135(13) 0.79749(10) 0.0307(4) Uani 1 1 d . . . . .
C71 C 0.85710(13) 0.72082(13) 0.75235(11) 0.0324(4) Uani 1 1 d . . . . .
C72 C 0.91935(13) 0.79447(13) 0.77990(11) 0.0335(4) Uani 1 1 d . . . . .
C73 C 0.95437(14) 0.80018(14) 0.84767(11) 0.0357(5) Uani 1 1 d . . . . .
C74 C 0.93009(14) 0.73298(14) 0.89439(11) 0.0366(5) Uani 1 1 d . . . . .
C75 C 1.01315(15) 0.87035(15) 0.87096(13) 0.0420(5) Uani 1 1 d . . . . .
H75 H 1.036855 0.874791 0.916982 0.050 Uiso 1 1 calc R U . . .
C76 C 1.03696(16) 0.93303(15) 0.82780(14) 0.0472(6) Uani 1 1 d . . . . .
H76 H 1.077445 0.980217 0.844032 0.057 Uiso 1 1 calc R U . . .
C77 C 1.00225(16) 0.92775(15) 0.76079(14) 0.0464(6) Uani 1 1 d . . . . .
H77 H 1.018786 0.971402 0.731299 0.056 Uiso 1 1 calc R U . . .
C78 C 0.94318(15) 0.85864(14) 0.73654(13) 0.0414(5) Uani 1 1 d . . . . .
H78 H 0.919180 0.855182 0.690622 0.050 Uiso 1 1 calc R U . . .
C79 C 0.57165(17) 0.26011(14) 0.73453(11) 0.0410(5) Uani 1 1 d . . . . .
H79A H 0.520790 0.293971 0.731365 0.062 Uiso 1 1 calc R U . . .
H79B H 0.627491 0.293426 0.722676 0.062 Uiso 1 1 calc R U . . .
H79C H 0.578041 0.242422 0.781536 0.062 Uiso 1 1 calc R U . . .
C80 C 0.46173(16) 0.13652(15) 0.69964(12) 0.0422(5) Uani 1 1 d . . . . .
H80A H 0.451969 0.083956 0.671150 0.063 Uiso 1 1 calc R U . . .
H80B H 0.413710 0.171608 0.689076 0.063 Uiso 1 1 calc R U . . .
H80C H 0.460599 0.124374 0.748308 0.063 Uiso 1 1 calc R U . . .
C81 C 0.62759(18) 0.12487(17) 0.69766(13) 0.0477(6) Uani 1 1 d . . . . .
H81A H 0.686398 0.152118 0.685023 0.072 Uiso 1 1 calc R U . . .
H81B H 0.613332 0.072179 0.669827 0.072 Uiso 1 1 calc R U . . .
H81C H 0.630010 0.113325 0.746451 0.072 Uiso 1 1 calc R U . . .
C82 C 0.55391(14) 0.18287(13) 0.68459(11) 0.0327(4) Uani 1 1 d . . . . .
C83 C 0.55212(12) 0.20557(12) 0.60906(10) 0.0280(4) Uani 1 1 d . . . . .
C84 C 0.54463(12) 0.28681(12) 0.58866(10) 0.0277(4) Uani 1 1 d . . . . .
H84 H 0.545780 0.331652 0.622667 0.033 Uiso 1 1 calc R U . . .
C85 C 0.53552(12) 0.30308(11) 0.51934(10) 0.0262(4) Uani 1 1 d . . . . .
C86 C 0.53476(12) 0.23864(12) 0.46840(10) 0.0260(4) Uani 1 1 d . . . . .
C87 C 0.54572(12) 0.15797(12) 0.48767(10) 0.0267(4) Uani 1 1 d . . . . .
C88 C 0.55353(12) 0.14264(12) 0.55706(10) 0.0277(4) Uani 1 1 d . . . . .
H88 H 0.560067 0.087280 0.569400 0.033 Uiso 1 1 calc R U . . .
C89 C 0.43608(14) 0.23344(13) 0.37279(11) 0.0332(4) Uani 1 1 d . . . . .
H89A H 0.392289 0.259197 0.402348 0.040 Uiso 1 1 calc R U . . .
H89B H 0.421503 0.171871 0.371286 0.040 Uiso 1 1 calc R U . . .
C90 C 0.42982(14) 0.26413(13) 0.30077(11) 0.0350(4) Uani 1 1 d . . . . .
C91 C 0.34499(13) 0.22245(13) 0.19011(11) 0.0317(4) Uani 1 1 d . . . . .
C92 C 0.37265(14) 0.29600(13) 0.15751(11) 0.0332(4) Uani 1 1 d . . . . .
H92 H 0.410525 0.339899 0.181889 0.040 Uiso 1 1 calc R U . . .
C93 C 0.34518(15) 0.30500(14) 0.09017(12) 0.0376(5) Uani 1 1 d . . . . .
H93 H 0.365253 0.354753 0.068589 0.045 Uiso 1 1 calc R U . . .
C94 C 0.28884(15) 0.24258(14) 0.05374(11) 0.0370(5) Uani 1 1 d . . . . .
H94 H 0.270515 0.249465 0.007491 0.044 Uiso 1 1 calc R U . . .
C95 C 0.25935(14) 0.16997(14) 0.08518(11) 0.0347(4) Uani 1 1 d . . . . .
C96 C 0.28712(13) 0.15782(13) 0.15352(10) 0.0305(4) Uani 1 1 d . . . . .
C97 C 0.25606(14) 0.07825(13) 0.18490(11) 0.0328(4) Uani 1 1 d . . . . .
C98 C 0.19327(14) 0.01437(14) 0.14338(11) 0.0344(4) Uani 1 1 d . . . . .
C99 C 0.16222(14) 0.02902(14) 0.07729(11) 0.0356(5) Uani 1 1 d . . . . .
C100 C 0.19557(15) 0.10621(14) 0.04439(11) 0.0370(5) Uani 1 1 d . . . . .
C101 C 0.09970(15) -0.02999(15) 0.04147(12) 0.0406(5) Uani 1 1 d . . . . .
H101 H 0.077870 -0.019424 -0.003147 0.049 Uiso 1 1 calc R U . . .
C102 C 0.06951(16) -0.10344(16) 0.07046(12) 0.0445(5) Uani 1 1 d . . . . .
H102 H 0.026340 -0.143103 0.046200 0.053 Uiso 1 1 calc R U . . .
C103 C 0.10252(17) -0.11934(16) 0.13547(13) 0.0468(6) Uani 1 1 d . . . . .
H103 H 0.083027 -0.170664 0.154973 0.056 Uiso 1 1 calc R U . . .
C104 C 0.16390(16) -0.06048(15) 0.17206(12) 0.0417(5) Uani 1 1 d . . . . .
H104 H 0.185713 -0.071426 0.216591 0.050 Uiso 1 1 calc R U . . .
C105 C 0.1937(4) 0.1733(5) -0.1563(3) 0.0748(18) Uani 0.6 1 d . . P A 1
H4A H 0.159976 0.133834 -0.125935 0.090 Uiso 0.6 1 calc R U P A 1
C106 C 0.2259(12) 0.1467(11) -0.1657(15) 0.080(10) Uani 0.14 1 d D U P B 2
H106 H 0.209439 0.125634 -0.119946 0.096 Uiso 0.14 1 calc R U P B 2

loop_
_atom_site_aniso_label
_atom_site_aniso_U_11
_atom_site_aniso_U_22
_atom_site_aniso_U_33
_atom_site_aniso_U_23
_atom_site_aniso_U_13
_atom_site_aniso_U_12
Cl1 0.1192(14) 0.1186(14) 0.0712(10) 0.0260(10) -0.0408(10) -0.0411(12)
S1 0.0239(2) 0.0411(3) 0.0443(3) -0.0053(2) 0.0067(2) -0.0035(2)
O1 0.0278(7) 0.0282(7) 0.0306(7) -0.0005(5) 0.0006(5) -0.0012(5)
N1 0.0328(9) 0.0287(9) 0.0340(9) -0.0005(7) -0.0014(7) 0.0009(7)
C1 0.087(2) 0.0518(16) 0.0648(18) 0.0206(14) -0.0299(16) -0.0137(15)
Cl2 0.0878(11) 0.1118(13) 0.0931(11) 0.0292(10) -0.0147(9) 0.0185(9)
S2 0.0261(2) 0.0361(3) 0.0361(3) 0.0001(2) -0.00426(19) -0.00822(19)
O2 0.0435(8) 0.0344(8) 0.0357(8) -0.0018(6) -0.0039(6) 0.0043(6)
N2 0.0330(9) 0.0391(10) 0.0328(9) -0.0026(8) 0.0045(7) -0.0087(8)
C2 0.0452(13) 0.0324(11) 0.0694(17) 0.0011(11) -0.0092(12) 0.0101(10)
Cl3 0.0539(7) 0.1201(14) 0.0584(7) 0.0011(8) -0.0052(5) 0.0033(8)
S3 0.0248(2) 0.0228(2) 0.0319(2) -0.00080(17) 0.00214(17) 0.00160(17)
O3 0.0576(10) 0.0333(8) 0.0392(9) 0.0004(7) -0.0016(7) 0.0009(7)
N3 0.0329(9) 0.0300(9) 0.0286(9) -0.0020(7) -0.0022(7) -0.0022(7)
C3 0.0442(16) 0.0545(17) 0.155(4) 0.031(2) 0.0199(19) 0.0250(14)
Cl4 0.081(4) 0.055(3) 0.114(5) 0.017(3) 0.055(4) 0.013(3)
S4 0.0214(2) 0.0236(2) 0.0348(2) -0.00458(18) -0.00157(17) 0.00078(16)
O4 0.0759(13) 0.0740(13) 0.0398(10) -0.0135(9) -0.0168(9) 0.0227(11)
N4 0.0270(8) 0.0312(9) 0.0313(9) 0.0017(7) -0.0024(7) -0.0007(7)
C4 0.0291(11) 0.0392(12) 0.0588(14) 0.0070(10) -0.0025(10) 0.0077(9)
Cl5 0.104(7) 0.266(15) 0.134(8) -0.068(9) -0.026(6) 0.117(9)
O5 0.0235(7) 0.0440(8) 0.0323(7) -0.0015(6) -0.0007(5) -0.0086(6)
C5 0.0271(10) 0.0348(10) 0.0346(11) -0.0021(8) -0.0015(8) 0.0054(8)
Cl6 0.115(6) 0.059(4) 0.113(6) 0.028(4) 0.001(4) -0.003(4)
O6 0.0346(8) 0.0445(9) 0.0470(9) -0.0041(7) 0.0050(7) -0.0103(7)
C6 0.0219(9) 0.0405(11) 0.0377(11) -0.0051(9) -0.0005(8) 0.0050(8)
O7 0.0388(8) 0.0440(9) 0.0342(8) 0.0003(6) 0.0019(6) -0.0077(7)
C7 0.0241(9) 0.0362(10) 0.0318(10) -0.0049(8) 0.0018(7) -0.0021(8)
O8 0.0938(15) 0.0543(11) 0.0347(9) 0.0036(8) -0.0072(9) 0.0097(10)
C8 0.0277(9) 0.0291(9) 0.0260(9) -0.0038(7) -0.0005(7) 0.0012(8)
O9 0.0302(7) 0.0297(7) 0.0274(7) -0.0031(5) -0.0019(5) -0.0025(5)
C9 0.0216(9) 0.0298(9) 0.0278(9) -0.0038(7) 0.0000(7) 0.0012(7)
O10 0.0938(15) 0.0399(9) 0.0342(9) 0.0002(7) -0.0033(9) -0.0247(9)
C10 0.0247(9) 0.0310(10) 0.0329(10) -0.0010(8) 0.0007(7) 0.0012(8)
O11 0.0439(8) 0.0364(8) 0.0330(8) -0.0004(6) -0.0051(6) -0.0048(7)
C11 0.0348(11) 0.0342(11) 0.0324(10) 0.0045(8) -0.0006(8) -0.0072(8)
O12 0.0469(9) 0.0540(10) 0.0380(9) -0.0126(7) -0.0110(7) 0.0051(8)
C12 0.0304(10) 0.0351(11) 0.0309(10) 0.0012(8) 0.0031(8) -0.0010(8)
O13 0.0250(6) 0.0267(6) 0.0289(7) -0.0014(5) -0.0031(5) -0.0014(5)
C13 0.0258(9) 0.0338(10) 0.0357(11) -0.0053(8) 0.0001(8) 0.0047(8)
O14 0.0716(12) 0.0418(9) 0.0504(10) 0.0108(8) -0.0226(9) -0.0212(9)
C14 0.0291(10) 0.0372(11) 0.0422(12) -0.0019(9) -0.0014(8) 0.0026(8)
O15 0.0413(8) 0.0394(8) 0.0330(8) 0.0021(6) -0.0076(6) -0.0069(7)
C15 0.0324(11) 0.0388(12) 0.0537(14) -0.0080(10) -0.0022(10) 0.0006(9)
O16 0.0629(11) 0.0542(10) 0.0382(9) -0.0014(7) -0.0153(8) 0.0064(9)
C16 0.0326(11) 0.0490(13) 0.0453(13) -0.0152(10) -0.0062(9) 0.0066(10)
C17 0.0309(10) 0.0460(12) 0.0376(11) -0.0074(9) -0.0019(8) 0.0126(9)
C18 0.0276(10) 0.0368(11) 0.0359(11) -0.0039(8) 0.0027(8) 0.0083(8)
C19 0.0353(11) 0.0384(11) 0.0377(11) -0.0008(9) 0.0042(9) 0.0116(9)
C20 0.0356(11) 0.0495(13) 0.0394(12) 0.0059(10) 0.0076(9) 0.0157(10)
C21 0.0364(12) 0.0629(15) 0.0381(12) 0.0047(11) 0.0056(9) 0.0193(11)
C22 0.0398(12) 0.0626(16) 0.0385(12) -0.0077(11) -0.0028(10) 0.0214(11)
C23 0.0479(15) 0.089(2) 0.0412(14) 0.0112(13) 0.0033(11) 0.0220(15)
C24 0.0611(18) 0.089(2) 0.0543(17) 0.0319(16) 0.0083(14) 0.0169(16)
C25 0.0603(17) 0.0682(19) 0.0647(18) 0.0283(15) 0.0078(14) 0.0097(14)
C26 0.0446(13) 0.0530(14) 0.0499(14) 0.0141(11) 0.0070(11) 0.0108(11)
C27 0.0642(17) 0.0550(15) 0.0432(14) 0.0130(12) 0.0028(12) -0.0008(13)
C28 0.0520(14) 0.0551(15) 0.0444(14) 0.0004(11) -0.0141(11) 0.0047(12)
C29 0.0612(17) 0.0753(19) 0.0446(14) 0.0123(13) 0.0147(12) 0.0084(15)
C30 0.0414(12) 0.0502(14) 0.0387(12) 0.0068(10) 0.0022(9) 0.0024(10)
C31 0.0225(9) 0.0436(12) 0.0378(11) 0.0042(9) 0.0010(8) -0.0037(8)
C32 0.0213(9) 0.0393(11) 0.0445(12) 0.0030(9) 0.0004(8) -0.0027(8)
C33 0.0178(8) 0.0414(11) 0.0396(11) -0.0020(9) 0.0015(8) -0.0039(8)
C34 0.0190(9) 0.0415(11) 0.0340(10) -0.0003(8) -0.0022(7) -0.0066(8)
C35 0.0203(9) 0.0381(11) 0.0358(11) -0.0006(8) -0.0017(7) -0.0062(8)
C36 0.0221(9) 0.0413(11) 0.0356(11) -0.0024(9) -0.0001(8) -0.0053(8)
C37 0.0243(10) 0.0531(13) 0.0374(11) -0.0039(10) 0.0020(8) -0.0082(9)
C38 0.0282(10) 0.0405(12) 0.0375(11) -0.0076(9) 0.0052(8) -0.0008(9)
C39 0.0300(10) 0.0412(11) 0.0345(11) -0.0016(9) 0.0075(8) 0.0023(9)
C40 0.0395(12) 0.0395(12) 0.0415(12) -0.0026(9) 0.0078(9) -0.0014(9)
C41 0.0463(13) 0.0408(12) 0.0476(13) 0.0051(10) 0.0111(10) 0.0015(10)
C42 0.0467(13) 0.0472(13) 0.0389(12) 0.0053(10) 0.0066(10) 0.0080(11)
C43 0.0374(11) 0.0411(12) 0.0357(11) -0.0002(9) 0.0047(9) 0.0079(9)
C44 0.0295(10) 0.0371(11) 0.0346(11) -0.0019(8) 0.0057(8) 0.0040(8)
C45 0.0261(10) 0.0418(12) 0.0348(11) -0.0010(9) 0.0032(8) 0.0032(8)
C46 0.0259(10) 0.0418(12) 0.0378(11) -0.0060(9) 0.0011(8) 0.0063(8)
C47 0.0322(11) 0.0447(12) 0.0385(12) -0.0057(9) 0.0006(9) 0.0113(9)
C48 0.0460(13) 0.0482(13) 0.0350(12) -0.0010(10) 0.0001(9) 0.0141(11)
C49 0.0358(11) 0.0544(14) 0.0388(12) -0.0102(10) -0.0031(9) 0.0146(10)
C50 0.0324(11) 0.0517(14) 0.0500(14) -0.0185(11) -0.0032(10) 0.0079(10)
C51 0.0282(10) 0.0438(12) 0.0528(14) -0.0108(10) 0.0025(9) 0.0038(9)
C52 0.0270(10) 0.0436(12) 0.0426(12) -0.0048(9) 0.0035(8) 0.0030(9)
C53 0.0417(12) 0.0471(13) 0.0324(11) 0.0026(9) 0.0048(9) 0.0038(10)
C54 0.0458(13) 0.0327(11) 0.0453(13) 0.0034(9) 0.0003(10) 0.0001(9)
C55 0.0379(11) 0.0404(12) 0.0347(11) 0.0050(9) -0.0033(9) -0.0007(9)
C56 0.0337(10) 0.0320(10) 0.0319(10) 0.0009(8) 0.0014(8) 0.0010(8)
C57 0.0304(10) 0.0263(9) 0.0306(10) -0.0032(8) 0.0011(8) -0.0001(8)
C58 0.0265(9) 0.0255(9) 0.0303(10) -0.0036(7) -0.0015(7) 0.0009(7)
C59 0.0266(9) 0.0227(9) 0.0315(10) -0.0041(7) 0.0009(7) -0.0005(7)
C60 0.0286(9) 0.0254(9) 0.0284(9) -0.0034(7) -0.0009(7) -0.0014(7)
C61 0.0268(9) 0.0305(10) 0.0327(10) -0.0030(8) -0.0009(8) -0.0046(8)
C62 0.0283(10) 0.0312(10) 0.0328(10) -0.0008(8) 0.0024(8) -0.0058(8)
C63 0.0428(12) 0.0309(10) 0.0318(11) -0.0055(8) -0.0036(9) -0.0023(9)
C64 0.0345(11) 0.0344(11) 0.0332(11) -0.0033(8) 0.0001(8) -0.0041(9)
C65 0.0302(10) 0.0340(10) 0.0303(10) -0.0044(8) 0.0006(8) 0.0039(8)
C66 0.0405(11) 0.0335(11) 0.0345(11) -0.0028(8) 0.0004(9) -0.0001(9)
C67 0.0484(13) 0.0380(12) 0.0351(11) 0.0027(9) 0.0005(9) 0.0078(10)
C68 0.0436(12) 0.0426(12) 0.0305(11) -0.0051(9) -0.0060(9) 0.0106(10)
C69 0.0297(10) 0.0371(11) 0.0335(11) -0.0078(8) -0.0019(8) 0.0074(8)
C70 0.0273(9) 0.0329(10) 0.0313(10) -0.0058(8) 0.0005(8) 0.0050(8)
C71 0.0271(9) 0.0342(10) 0.0348(11) -0.0070(8) 0.0010(8) 0.0028(8)
C72 0.0259(9) 0.0339(10) 0.0391(11) -0.0095(9) 0.0030(8) 0.0020(8)
C73 0.0259(10) 0.0380(11) 0.0418(12) -0.0128(9) 0.0008(8) 0.0049(8)
C74 0.0309(10) 0.0425(12) 0.0354(11) -0.0123(9) -0.0039(8) 0.0091(9)
C75 0.0300(11) 0.0442(13) 0.0492(13) -0.0164(10) -0.0024(9) 0.0031(9)
C76 0.0320(11) 0.0419(13) 0.0636(16) -0.0180(11) 0.0009(10) -0.0028(10)
C77 0.0388(12) 0.0398(12) 0.0580(15) -0.0057(11) 0.0076(11) -0.0046(10)
C78 0.0359(11) 0.0405(12) 0.0457(13) -0.0065(10) 0.0045(9) -0.0012(9)
C79 0.0548(14) 0.0357(11) 0.0306(11) 0.0004(9) -0.0026(9) -0.0021(10)
C80 0.0460(13) 0.0423(12) 0.0363(12) 0.0052(9) 0.0028(9) -0.0065(10)
C81 0.0524(14) 0.0525(14) 0.0401(13) 0.0030(11) -0.0068(10) 0.0163(12)
C82 0.0342(10) 0.0295(10) 0.0337(11) 0.0007(8) -0.0017(8) 0.0023(8)
C83 0.0224(9) 0.0281(9) 0.0324(10) -0.0007(8) -0.0003(7) -0.0009(7)
C84 0.0236(9) 0.0266(9) 0.0318(10) -0.0039(7) 0.0015(7) -0.0002(7)
C85 0.0195(8) 0.0239(9) 0.0339(10) -0.0024(7) 0.0008(7) -0.0001(7)
C86 0.0199(8) 0.0275(9) 0.0294(9) -0.0013(7) -0.0002(7) -0.0012(7)
C87 0.0196(8) 0.0249(9) 0.0344(10) -0.0026(7) 0.0013(7) -0.0009(7)
C88 0.0217(9) 0.0247(9) 0.0360(10) 0.0010(7) 0.0001(7) -0.0004(7)
C89 0.0276(10) 0.0343(10) 0.0358(11) -0.0021(8) -0.0049(8) -0.0011(8)
C90 0.0340(11) 0.0315(10) 0.0382(11) -0.0008(8) -0.0056(9) 0.0005(9)
C91 0.0241(9) 0.0369(11) 0.0340(10) -0.0009(8) 0.0014(8) 0.0043(8)
C92 0.0271(10) 0.0355(11) 0.0369(11) 0.0017(8) 0.0007(8) 0.0036(8)
C93 0.0337(11) 0.0398(11) 0.0410(12) 0.0080(9) 0.0039(9) 0.0074(9)
C94 0.0351(11) 0.0449(12) 0.0325(11) 0.0028(9) 0.0003(8) 0.0110(9)
C95 0.0296(10) 0.0416(11) 0.0337(11) -0.0018(9) 0.0012(8) 0.0097(9)
C96 0.0243(9) 0.0366(10) 0.0308(10) -0.0019(8) 0.0009(7) 0.0064(8)
C97 0.0276(10) 0.0369(11) 0.0328(11) -0.0034(8) 0.0001(8) 0.0020(8)
C98 0.0296(10) 0.0394(11) 0.0327(11) -0.0069(9) -0.0003(8) 0.0024(9)
C99 0.0300(10) 0.0410(12) 0.0353(11) -0.0082(9) -0.0014(8) 0.0071(9)
C100 0.0349(11) 0.0447(12) 0.0317(11) -0.0050(9) -0.0048(8) 0.0118(9)
C101 0.0328(11) 0.0501(13) 0.0377(12) -0.0105(10) -0.0043(9) 0.0079(10)
C102 0.0361(11) 0.0497(14) 0.0439(13) -0.0137(10) -0.0022(9) -0.0030(10)
C103 0.0479(13) 0.0483(14) 0.0401(12) -0.0068(10) 0.0006(10) -0.0097(11)
C104 0.0419(12) 0.0451(13) 0.0351(11) -0.0045(9) -0.0009(9) -0.0049(10)
C105 0.060(3) 0.097(5) 0.064(4) 0.030(3) -0.013(3) -0.018(4)
C106 0.074(12) 0.083(12) 0.081(12) 0.005(7) -0.002(7) -0.001(7)

loop_
_atom_type_symbol
_atom_type_description
_atom_type_scat_dispersion_real
_atom_type_scat_dispersion_imag
_atom_type_scat_source
C C 0.0181 0.0091 'International Tables Vol C Tables 4.2.6.8 and 6.1.1.4'
H H 0.0000 0.0000 'International Tables Vol C Tables 4.2.6.8 and 6.1.1.4'
Cl Cl 0.3639 0.7018 'International Tables Vol C Tables 4.2.6.8 and 6.1.1.4'
N N 0.0311 0.0180 'International Tables Vol C Tables 4.2.6.8 and 6.1.1.4'
O O 0.0492 0.0322 'International Tables Vol C Tables 4.2.6.8 and 6.1.1.4'
S S 0.3331 0.5567 'International Tables Vol C Tables 4.2.6.8 and 6.1.1.4'

loop_
_geom_angle_atom_site_label_1
_geom_angle_atom_site_label_2
_geom_angle_atom_site_label_3
_geom_angle
_geom_angle_site_symmetry_1
_geom_angle_site_symmetry_3
_geom_angle_publ_flag
C7 S1 C33 100.32(9) . . ?
C8 O1 C11 118.61(15) . . ?
C12 N1 C13 124.75(18) . . ?
C12 N1 H1 118.9(19) . . ?
C13 N1 H1 114.4(19) . . ?
C4 C1 H1A 109.5 . . ?
C4 C1 H1B 109.5 . . ?
H1A C1 H1B 109.5 . . ?
C4 C1 H1C 109.5 . . ?
H1A C1 H1C 109.5 . . ?
H1B C1 H1C 109.5 . . ?
C61 S2 C35 101.03(9) . . ?
C38 N2 C39 127.19(19) . . ?
C38 N2 H2 118.2(17) . . ?
C39 N2 H2 113.7(17) . . ?
C4 C2 H2A 109.5 . . ?
C4 C2 H2B 109.5 . . ?
H2A C2 H2B 109.5 . . ?
C4 C2 H2C 109.5 . . ?
H2A C2 H2C 109.5 . . ?
H2B C2 H2C 109.5 . . ?
C59 S3 C85 103.36(9) . . ?
C64 N3 C65 128.13(19) . . ?
C64 N3 H3 115.1(17) . . ?
C65 N3 H3 115.5(17) . . ?
C4 C3 H3A 109.5 . . ?
C4 C3 H3B 109.5 . . ?
H3A C3 H3B 109.5 . . ?
C4 C3 H3C 109.5 . . ?
H3A C3 H3C 109.5 . . ?
H3B C3 H3C 109.5 . . ?
C9 S4 C87 100.40(9) . . ?
C90 N4 C91 128.21(19) . . ?
C90 N4 H4 115.2(17) . . ?
C91 N4 H4 116.5(17) . . ?
C2 C4 C3 108.6(2) . . ?
C2 C4 C5 111.36(18) . . ?
C3 C4 C5 111.4(2) . . ?
C2 C4 C1 108.9(2) . . ?
C3 C4 C1 109.2(3) . . ?
C5 C4 C1 107.4(2) . . ?
C34 O5 C37 109.73(15) . . ?
C6 C5 C10 116.82(19) . . ?
C6 C5 C4 122.33(18) . . ?
C10 C5 C4 120.66(19) . . ?
C7 C6 C5 122.17(18) . . ?
C7 C6 H6 118.9 . . ?
C5 C6 H6 118.9 . . ?
C6 C7 C8 120.06(18) . . ?
C6 C7 S1 119.10(15) . . ?
C8 C7 S1 120.81(16) . . ?
O1 C8 C7 123.49(17) . . ?
O1 C8 C9 117.80(17) . . ?
C7 C8 C9 118.47(18) . . ?
C60 O9 C63 109.13(15) . . ?
C10 C9 C8 120.65(17) . . ?
C10 C9 S4 120.06(14) . . ?
C8 C9 S4 119.11(15) . . ?
C9 C10 C5 121.80(18) . . ?
C9 C10 H10 119.1 . . ?
C5 C10 H10 119.1 . . ?
O1 C11 C12 111.84(16) . . ?
O1 C11 H11A 109.2 . . ?
C12 C11 H11A 109.2 . . ?
O1 C11 H11B 109.2 . . ?
C12 C11 H11B 109.2 . . ?
H11A C11 H11B 107.9 . . ?
O2 C12 N1 124.16(19) . . ?
O2 C12 C11 121.85(19) . . ?
N1 C12 C11 113.94(18) . . ?
C86 O13 C89 111.99(14) . . ?
C14 C13 N1 119.6(2) . . ?
C14 C13 C18 119.87(19) . . ?
N1 C13 C18 120.57(19) . . ?
C15 C14 C13 120.1(2) . . ?
C15 C14 H14 119.9 . . ?
C13 C14 H14 119.9 . . ?
C14 C15 C16 120.7(2) . . ?
C14 C15 H15 119.7 . . ?
C16 C15 H15 119.7 . . ?
C17 C16 C15 120.3(2) . . ?
C17 C16 H16 119.9 . . ?
C15 C16 H16 119.9 . . ?
C16 C17 C18 120.4(2) . . ?
C16 C17 C22 118.0(2) . . ?
C18 C17 C22 121.5(2) . . ?
C17 C18 C13 118.6(2) . . ?
C17 C18 C19 119.4(2) . . ?
C13 C18 C19 121.96(19) . . ?
O3 C19 C18 122.6(2) . . ?
O3 C19 C20 118.6(2) . . ?
C18 C19 C20 118.8(2) . . ?
C26 C20 C21 120.1(2) . . ?
C26 C20 C19 118.4(2) . . ?
C21 C20 C19 121.5(2) . . ?
C20 C21 C23 119.3(3) . . ?
C20 C21 C22 120.2(2) . . ?
C23 C21 C22 120.5(2) . . ?
O4 C22 C21 121.1(2) . . ?
O4 C22 C17 120.5(3) . . ?
C21 C22 C17 118.4(2) . . ?
C24 C23 C21 120.3(3) . . ?
C24 C23 H23 119.9 . . ?
C21 C23 H23 119.9 . . ?
C25 C24 C23 120.1(3) . . ?
C25 C24 H24 119.9 . . ?
C23 C24 H24 119.9 . . ?
C24 C25 C26 120.6(3) . . ?
C24 C25 H25 119.7 . . ?
C26 C25 H25 119.7 . . ?
C25 C26 C20 119.6(3) . . ?
C25 C26 H26 120.2 . . ?
C20 C26 H26 120.2 . . ?
C30 C27 H27A 109.5 . . ?
C30 C27 H27B 109.5 . . ?
H27A C27 H27B 109.5 . . ?
C30 C27 H27C 109.5 . . ?
H27A C27 H27C 109.5 . . ?
H27B C27 H27C 109.5 . . ?
C30 C28 H28A 109.5 . . ?
C30 C28 H28B 109.5 . . ?
H28A C28 H28B 109.5 . . ?
C30 C28 H28C 109.5 . . ?
H28A C28 H28C 109.5 . . ?
H28B C28 H28C 109.5 . . ?
C30 C29 H29A 109.5 . . ?
C30 C29 H29B 109.5 . . ?
H29A C29 H29B 109.5 . . ?
C30 C29 H29C 109.5 . . ?
H29A C29 H29C 109.5 . . ?
H29B C29 H29C 109.5 . . ?
C31 C30 C27 111.6(2) . . ?
C31 C30 C29 110.3(2) . . ?
C27 C30 C29 109.7(2) . . ?
C31 C30 C28 107.94(19) . . ?
C27 C30 C28 108.6(2) . . ?
C29 C30 C28 108.6(2) . . ?
C32 C31 C36 117.6(2) . . ?
C32 C31 C30 122.5(2) . . ?
C36 C31 C30 119.8(2) . . ?
C31 C32 C33 121.8(2) . . ?
C31 C32 H32 119.1 . . ?
C33 C32 H32 119.1 . . ?
C34 C33 C32 119.6(2) . . ?
C34 C33 S1 120.45(16) . . ?
C32 C33 S1 119.87(17) . . ?
O5 C34 C33 120.59(18) . . ?
O5 C34 C35 119.99(19) . . ?
C33 C34 C35 119.41(19) . . ?
C36 C35 C34 119.7(2) . . ?
C36 C35 S2 119.86(16) . . ?
C34 C35 S2 120.34(16) . . ?
C35 C36 C31 121.6(2) . . ?
C35 C36 H36 119.2 . . ?
C31 C36 H36 119.2 . . ?
O5 C37 C38 111.53(17) . . ?
O5 C37 H37A 109.3 . . ?
C38 C37 H37A 109.3 . . ?
O5 C37 H37B 109.3 . . ?
C38 C37 H37B 109.3 . . ?
H37A C37 H37B 108.0 . . ?
O6 C38 N2 124.9(2) . . ?
O6 C38 C37 119.66(19) . . ?
N2 C38 C37 115.37(19) . . ?
N2 C39 C40 121.0(2) . . ?
N2 C39 C44 119.7(2) . . ?
C40 C39 C44 119.3(2) . . ?
C41 C40 C39 120.5(2) . . ?
C41 C40 H40 119.7 . . ?
C39 C40 H40 119.7 . . ?
C40 C41 C42 120.8(2) . . ?
C40 C41 H41 119.6 . . ?
C42 C41 H41 119.6 . . ?
C43 C42 C41 119.9(2) . . ?
C43 C42 H42 120.0 . . ?
C41 C42 H42 120.0 . . ?
C42 C43 C44 120.9(2) . . ?
C42 C43 C48 117.4(2) . . ?
C44 C43 C48 121.6(2) . . ?
C43 C44 C39 118.6(2) . . ?
C43 C44 C45 119.55(19) . . ?
C39 C44 C45 121.87(19) . . ?
O7 C45 C44 122.44(19) . . ?
O7 C45 C46 118.9(2) . . ?
C44 C45 C46 118.66(19) . . ?
C47 C46 C52 119.6(2) . . ?
C47 C46 C45 121.5(2) . . ?
C52 C46 C45 119.0(2) . . ?
C49 C47 C46 119.9(2) . . ?
C49 C47 C48 119.7(2) . . ?
C46 C47 C48 120.4(2) . . ?
O8 C48 C47 120.8(2) . . ?
O8 C48 C43 121.0(2) . . ?
C47 C48 C43 118.2(2) . . ?
C50 C49 C47 120.0(2) . . ?
C50 C49 H49 120.0 . . ?
C47 C49 H49 120.0 . . ?
C49 C50 C51 120.6(2) . . ?
C49 C50 H50 119.7 . . ?
C51 C50 H50 119.7 . . ?
C52 C51 C50 120.0(2) . . ?
C52 C51 H51 120.0 . . ?
C50 C51 H51 120.0 . . ?
C51 C52 C46 119.9(2) . . ?
C51 C52 H52 120.1 . . ?
C46 C52 H52 120.1 . . ?
C56 C53 H53A 109.5 . . ?
C56 C53 H53B 109.5 . . ?
H53A C53 H53B 109.5 . . ?
C56 C53 H53C 109.5 . . ?
H53A C53 H53C 109.5 . . ?
H53B C53 H53C 109.5 . . ?
C56 C54 H54A 109.5 . . ?
C56 C54 H54B 109.5 . . ?
H54A C54 H54B 109.5 . . ?
C56 C54 H54C 109.5 . . ?
H54A C54 H54C 109.5 . . ?
H54B C54 H54C 109.5 . . ?
C56 C55 H55A 109.5 . . ?
C56 C55 H55B 109.5 . . ?
H55A C55 H55B 109.5 . . ?
C56 C55 H55C 109.5 . . ?
H55A C55 H55C 109.5 . . ?
H55B C55 H55C 109.5 . . ?
C57 C56 C55 112.20(17) . . ?
C57 C56 C53 111.09(17) . . ?
C55 C56 C53 108.73(18) . . ?
C57 C56 C54 107.30(17) . . ?
C55 C56 C54 108.55(18) . . ?
C53 C56 C54 108.89(18) . . ?
C58 C57 C62 117.26(18) . . ?
C58 C57 C56 123.07(18) . . ?
C62 C57 C56 119.55(17) . . ?
C57 C58 C59 121.57(18) . . ?
C57 C58 H58 119.2 . . ?
C59 C58 H58 119.2 . . ?
C58 C59 C60 119.93(18) . . ?
C58 C59 S3 119.75(14) . . ?
C60 C59 S3 119.82(15) . . ?
O9 C60 C59 120.51(17) . . ?
O9 C60 C61 120.46(17) . . ?
C59 C60 C61 118.99(18) . . ?
C62 C61 C60 119.95(18) . . ?
C62 C61 S2 119.02(15) . . ?
C60 C61 S2 120.86(15) . . ?
C61 C62 C57 121.60(18) . . ?
C61 C62 H62 119.2 . . ?
C57 C62 H62 119.2 . . ?
O9 C63 C64 108.54(17) . . ?
O9 C63 H63A 110.0 . . ?
C64 C63 H63A 110.0 . . ?
O9 C63 H63B 110.0 . . ?
C64 C63 H63B 110.0 . . ?
H63A C63 H63B 108.4 . . ?
O10 C64 N3 125.2(2) . . ?
O10 C64 C63 123.32(19) . . ?
N3 C64 C63 111.44(18) . . ?
N3 C65 C66 121.88(19) . . ?
N3 C65 C70 118.65(19) . . ?
C66 C65 C70 119.46(19) . . ?
C67 C66 C65 120.5(2) . . ?
C67 C66 H66 119.7 . . ?
C65 C66 H66 119.7 . . ?
C66 C67 C68 120.9(2) . . ?
C66 C67 H67 119.6 . . ?
C68 C67 H67 119.5 . . ?
C69 C68 C67 119.8(2) . . ?
C69 C68 H68 120.1 . . ?
C67 C68 H68 120.1 . . ?
C68 C69 C70 120.90(19) . . ?
C68 C69 C74 117.61(19) . . ?
C70 C69 C74 121.5(2) . . ?
C69 C70 C65 118.38(19) . . ?
C69 C70 C71 119.77(18) . . ?
C65 C70 C71 121.85(18) . . ?
O11 C71 C70 122.71(18) . . ?
O11 C71 C72 118.8(2) . . ?
C70 C71 C72 118.53(18) . . ?
C78 C72 C73 119.9(2) . . ?
C78 C72 C71 118.6(2) . . ?
C73 C72 C71 121.5(2) . . ?
C75 C73 C72 119.3(2) . . ?
C75 C73 C74 119.9(2) . . ?
C72 C73 C74 120.76(19) . . ?
O12 C74 C73 121.4(2) . . ?
O12 C74 C69 120.7(2) . . ?
C73 C74 C69 117.89(18) . . ?
C76 C75 C73 120.5(2) . . ?
C76 C75 H75 119.7 . . ?
C73 C75 H75 119.7 . . ?
C75 C76 C77 120.4(2) . . ?
C75 C76 H76 119.8 . . ?
C77 C76 H76 119.8 . . ?
C76 C77 C78 120.2(2) . . ?
C76 C77 H77 119.9 . . ?
C78 C77 H77 119.9 . . ?
C77 C78 C72 119.8(2) . . ?
C77 C78 H78 120.1 . . ?
C72 C78 H78 120.1 . . ?
C82 C79 H79A 109.5 . . ?
C82 C79 H79B 109.5 . . ?
H79A C79 H79B 109.5 . . ?
C82 C79 H79C 109.5 . . ?
H79A C79 H79C 109.5 . . ?
H79B C79 H79C 109.5 . . ?
C82 C80 H80A 109.5 . . ?
C82 C80 H80B 109.5 . . ?
H80A C80 H80B 109.5 . . ?
C82 C80 H80C 109.5 . . ?
H80A C80 H80C 109.5 . . ?
H80B C80 H80C 109.5 . . ?
C82 C81 H81A 109.5 . . ?
C82 C81 H81B 109.5 . . ?
H81A C81 H81B 109.5 . . ?
C82 C81 H81C 109.5 . . ?
H81A C81 H81C 109.5 . . ?
H81B C81 H81C 109.5 . . ?
C79 C82 C80 108.45(18) . . ?
C79 C82 C81 108.42(18) . . ?
C80 C82 C81 108.56(19) . . ?
C79 C82 C83 112.41(17) . . ?
C80 C82 C83 108.47(17) . . ?
C81 C82 C83 110.44(18) . . ?
C88 C83 C84 117.03(18) . . ?
C88 C83 C82 119.49(17) . . ?
C84 C83 C82 123.41(17) . . ?
C85 C84 C83 121.30(17) . . ?
C85 C84 H84 119.4 . . ?
C83 C84 H84 119.4 . . ?
C86 C85 C84 120.51(17) . . ?
C86 C85 S3 119.36(15) . . ?
C84 C85 S3 119.88(14) . . ?
O13 C86 C85 119.59(17) . . ?
O13 C86 C87 121.45(16) . . ?
C85 C86 C87 118.93(18) . . ?
C88 C87 C86 119.77(17) . . ?
C88 C87 S4 119.66(14) . . ?
C86 C87 S4 120.56(15) . . ?
C87 C88 C83 122.39(18) . . ?
C87 C88 H88 118.8 . . ?
C83 C88 H88 118.8 . . ?
O13 C89 C90 108.38(16) . . ?
O13 C89 H89A 110.0 . . ?
C90 C89 H89A 110.0 . . ?
O13 C89 H89B 110.0 . . ?
C90 C89 H89B 110.0 . . ?
H89A C89 H89B 108.4 . . ?
O14 C90 N4 124.9(2) . . ?
O14 C90 C89 122.70(19) . . ?
N4 C90 C89 112.38(18) . . ?
N4 C91 C92 121.73(19) . . ?
N4 C91 C96 119.03(19) . . ?
C92 C91 C96 119.24(19) . . ?
C93 C92 C91 120.5(2) . . ?
C93 C92 H92 119.8 . . ?
C91 C92 H92 119.8 . . ?
C92 C93 C94 121.0(2) . . ?
C92 C93 H93 119.5 . . ?
C94 C93 H93 119.5 . . ?
C93 C94 C95 119.6(2) . . ?
C93 C94 H94 120.2 . . ?
C95 C94 H94 120.2 . . ?
C94 C95 C96 121.1(2) . . ?
C94 C95 C100 117.29(19) . . ?
C96 C95 C100 121.6(2) . . ?
C95 C96 C91 118.54(19) . . ?
C95 C96 C97 119.59(18) . . ?
C91 C96 C97 121.86(18) . . ?
O15 C97 C96 122.65(18) . . ?
O15 C97 C98 118.96(19) . . ?
C96 C97 C98 118.39(18) . . ?
C104 C98 C99 119.5(2) . . ?
C104 C98 C97 118.97(19) . . ?
C99 C98 C97 121.5(2) . . ?
C101 C99 C98 120.0(2) . . ?
C101 C99 C100 119.4(2) . . ?
C98 C99 C100 120.61(19) . . ?
O16 C100 C99 120.6(2) . . ?
O16 C100 C95 121.3(2) . . ?
C99 C100 C95 118.16(18) . . ?
C102 C101 C99 120.4(2) . . ?
C102 C101 H101 119.8 . . ?
C99 C101 H101 119.8 . . ?
C101 C102 C103 119.7(2) . . ?
C101 C102 H102 120.1 . . ?
C103 C102 H102 120.1 . . ?
C104 C103 C102 120.4(2) . . ?
C104 C103 H103 119.8 . . ?
C102 C103 H103 119.8 . . ?
C98 C104 C103 119.9(2) . . ?
C98 C104 H104 120.0 . . ?
C103 C104 H104 120.0 . . ?
Cl1 C105 Cl3 111.3(4) . . ?
Cl1 C105 Cl2 109.4(4) . . ?
Cl3 C105 Cl2 109.9(3) . . ?
Cl1 C105 H4A 108.7 . . ?
Cl3 C105 H4A 108.7 . . ?
Cl2 C105 H4A 108.7 . . ?
Cl4 C106 Cl5 115.0(13) . . ?
Cl4 C106 Cl6 119.2(13) . . ?
Cl5 C106 Cl6 106.1(12) . . ?
Cl4 C106 H106 105.1 . . ?
Cl5 C106 H106 105.1 . . ?
Cl6 C106 H106 105.1 . . ?

loop_
_geom_bond_atom_site_label_1
_geom_bond_atom_site_label_2
_geom_bond_distance
_geom_bond_site_symmetry_2
_geom_bond_publ_flag
Cl1 C105 1.751(7) . ?
S1 C7 1.779(2) . ?
S1 C33 1.781(2) . ?
O1 C8 1.375(2) . ?
O1 C11 1.433(2) . ?
N1 C12 1.376(3) . ?
N1 C13 1.399(3) . ?
N1 H1 0.82(3) . ?
C1 C4 1.543(4) . ?
C1 H1A 0.9800 . ?
C1 H1B 0.9800 . ?
C1 H1C 0.9800 . ?
Cl2 C105 1.774(9) . ?
S2 C61 1.779(2) . ?
S2 C35 1.780(2) . ?
O2 C12 1.212(3) . ?
N2 C38 1.368(3) . ?
N2 C39 1.400(3) . ?
N2 H2 0.83(3) . ?
C2 C4 1.526(3) . ?
C2 H2A 0.9800 . ?
C2 H2B 0.9800 . ?
C2 H2C 0.9800 . ?
Cl3 C105 1.760(7) . ?
S3 C59 1.778(2) . ?
S3 C85 1.7810(19) . ?
O3 C19 1.227(3) . ?
N3 C64 1.372(3) . ?
N3 C65 1.396(3) . ?
N3 H3 0.84(3) . ?
C3 C4 1.528(4) . ?
C3 H3A 0.9800 . ?
C3 H3B 0.9800 . ?
C3 H3C 0.9800 . ?
Cl4 C106 1.687(17) . ?
S4 C9 1.7772(19) . ?
S4 C87 1.7793(19) . ?
O4 C22 1.219(3) . ?
N4 C90 1.370(3) . ?
N4 C91 1.394(3) . ?
N4 H4 0.83(3) . ?
C4 C5 1.532(3) . ?
Cl5 C106 1.737(18) . ?
O5 C34 1.387(2) . ?
O5 C37 1.438(2) . ?
C5 C6 1.395(3) . ?
C5 C10 1.399(3) . ?
Cl6 C106 1.755(17) . ?
O6 C38 1.220(3) . ?
C6 C7 1.392(3) . ?
C6 H6 0.9500 . ?
O7 C45 1.227(3) . ?
C7 C8 1.393(3) . ?
O8 C48 1.218(3) . ?
C8 C9 1.400(3) . ?
O9 C60 1.384(2) . ?
O9 C63 1.432(2) . ?
C9 C10 1.382(3) . ?
O10 C64 1.201(3) . ?
C10 H10 0.9500 . ?
O11 C71 1.230(3) . ?
C11 C12 1.522(3) . ?
C11 H11A 0.9900 . ?
C11 H11B 0.9900 . ?
O12 C74 1.225(3) . ?
O13 C86 1.385(2) . ?
O13 C89 1.424(2) . ?
C13 C14 1.398(3) . ?
C13 C18 1.415(3) . ?
O14 C90 1.208(3) . ?
C14 C15 1.383(3) . ?
C14 H14 0.9500 . ?
O15 C97 1.228(3) . ?
C15 C16 1.387(4) . ?
C15 H15 0.9500 . ?
O16 C100 1.220(3) . ?
C16 C17 1.382(3) . ?
C16 H16 0.9500 . ?
C17 C18 1.414(3) . ?
C17 C22 1.493(3) . ?
C18 C19 1.479(3) . ?
C19 C20 1.497(3) . ?
C20 C26 1.393(4) . ?
C20 C21 1.394(3) . ?
C21 C23 1.397(4) . ?
C21 C22 1.481(4) . ?
C23 C24 1.381(5) . ?
C23 H23 0.9500 . ?
C24 C25 1.379(5) . ?
C24 H24 0.9500 . ?
C25 C26 1.384(4) . ?
C25 H25 0.9500 . ?
C26 H26 0.9500 . ?
C27 C30 1.531(4) . ?
C27 H27A 0.9800 . ?
C27 H27B 0.9800 . ?
C27 H27C 0.9800 . ?
C28 C30 1.540(3) . ?
C28 H28A 0.9800 . ?
C28 H28B 0.9800 . ?
C28 H28C 0.9800 . ?
C29 C30 1.532(4) . ?
C29 H29A 0.9800 . ?
C29 H29B 0.9800 . ?
C29 H29C 0.9800 . ?
C30 C31 1.531(3) . ?
C31 C32 1.389(3) . ?
C31 C36 1.397(3) . ?
C32 C33 1.396(3) . ?
C32 H32 0.9500 . ?
C33 C34 1.389(3) . ?
C34 C35 1.404(3) . ?
C35 C36 1.384(3) . ?
C36 H36 0.9500 . ?
C37 C38 1.500(3) . ?
C37 H37A 0.9900 . ?
C37 H37B 0.9900 . ?
C39 C40 1.407(3) . ?
C39 C44 1.418(3) . ?
C40 C41 1.375(3) . ?
C40 H40 0.9500 . ?
C41 C42 1.386(4) . ?
C41 H41 0.9500 . ?
C42 C43 1.385(3) . ?
C42 H42 0.9500 . ?
C43 C44 1.408(3) . ?
C43 C48 1.494(3) . ?
C44 C45 1.484(3) . ?
C45 C46 1.490(3) . ?
C46 C47 1.397(3) . ?
C46 C52 1.402(3) . ?
C47 C49 1.395(3) . ?
C47 C48 1.481(4) . ?
C49 C50 1.374(4) . ?
C49 H49 0.9500 . ?
C50 C51 1.394(4) . ?
C50 H50 0.9500 . ?
C51 C52 1.385(3) . ?
C51 H51 0.9500 . ?
C52 H52 0.9500 . ?
C53 C56 1.535(3) . ?
C53 H53A 0.9800 . ?
C53 H53B 0.9800 . ?
C53 H53C 0.9800 . ?
C54 C56 1.543(3) . ?
C54 H54A 0.9800 . ?
C54 H54B 0.9800 . ?
C54 H54C 0.9800 . ?
C55 C56 1.534(3) . ?
C55 H55A 0.9800 . ?
C55 H55B 0.9800 . ?
C55 H55C 0.9800 . ?
C56 C57 1.533(3) . ?
C57 C58 1.395(3) . ?
C57 C62 1.402(3) . ?
C58 C59 1.395(3) . ?
C58 H58 0.9500 . ?
C59 C60 1.395(3) . ?
C60 C61 1.397(3) . ?
C61 C62 1.390(3) . ?
C62 H62 0.9500 . ?
C63 C64 1.515(3) . ?
C63 H63A 0.9900 . ?
C63 H63B 0.9900 . ?
C65 C66 1.397(3) . ?
C65 C70 1.424(3) . ?
C66 C67 1.382(3) . ?
C66 H66 0.9500 . ?
C67 C68 1.388(3) . ?
C67 H67 0.9500 . ?
C68 C69 1.382(3) . ?
C68 H68 0.9500 . ?
C69 C70 1.417(3) . ?
C69 C74 1.494(3) . ?
C70 C71 1.478(3) . ?
C71 C72 1.487(3) . ?
C72 C78 1.395(3) . ?
C72 C73 1.400(3) . ?
C73 C75 1.397(3) . ?
C73 C74 1.476(3) . ?
C75 C76 1.375(4) . ?
C75 H75 0.9500 . ?
C76 C77 1.384(4) . ?
C76 H76 0.9500 . ?
C77 C78 1.392(3) . ?
C77 H77 0.9500 . ?
C78 H78 0.9500 . ?
C79 C82 1.529(3) . ?
C79 H79A 0.9800 . ?
C79 H79B 0.9800 . ?
C79 H79C 0.9800 . ?
C80 C82 1.533(3) . ?
C80 H80A 0.9800 . ?
C80 H80B 0.9800 . ?
C80 H80C 0.9800 . ?
C81 C82 1.537(3) . ?
C81 H81A 0.9800 . ?
C81 H81B 0.9800 . ?
C81 H81C 0.9800 . ?
C82 C83 1.537(3) . ?
C83 C88 1.394(3) . ?
C83 C84 1.403(3) . ?
C84 C85 1.397(3) . ?
C84 H84 0.9500 . ?
C85 C86 1.393(3) . ?
C86 C87 1.397(3) . ?
C87 C88 1.393(3) . ?
C88 H88 0.9500 . ?
C89 C90 1.518(3) . ?
C89 H89A 0.9900 . ?
C89 H89B 0.9900 . ?
C91 C92 1.404(3) . ?
C91 C96 1.420(3) . ?
C92 C93 1.383(3) . ?
C92 H92 0.9500 . ?
C93 C94 1.385(3) . ?
C93 H93 0.9500 . ?
C94 C95 1.387(3) . ?
C94 H94 0.9500 . ?
C95 C96 1.413(3) . ?
C95 C100 1.496(3) . ?
C96 C97 1.486(3) . ?
C97 C98 1.496(3) . ?
C98 C104 1.391(3) . ?
C98 C99 1.397(3) . ?
C99 C101 1.396(3) . ?
C99 C100 1.476(3) . ?
C101 C102 1.377(4) . ?
C101 H101 0.9500 . ?
C102 C103 1.392(4) . ?
C102 H102 0.9500 . ?
C103 C104 1.392(3) . ?
C103 H103 0.9500 . ?
C104 H104 0.9500 . ?
C105 H4A 1.0000 . ?
C106 H106 1.0000 . ?

loop_
_geom_torsion_atom_site_label_1
_geom_torsion_atom_site_label_2
_geom_torsion_atom_site_label_3
_geom_torsion_atom_site_label_4
_geom_torsion
_geom_torsion_site_symmetry_1
_geom_torsion_site_symmetry_2
_geom_torsion_site_symmetry_3
_geom_torsion_site_symmetry_4
_geom_torsion_publ_flag
C2 C4 C5 C6 -147.2(2) . . . . ?
C3 C4 C5 C6 -25.9(3) . . . . ?
C1 C4 C5 C6 93.7(3) . . . . ?
C2 C4 C5 C10 37.9(3) . . . . ?
C3 C4 C5 C10 159.2(3) . . . . ?
C1 C4 C5 C10 -81.2(3) . . . . ?
C10 C5 C6 C7 0.0(3) . . . . ?
C4 C5 C6 C7 -175.1(2) . . . . ?
C5 C6 C7 C8 -1.2(3) . . . . ?
C5 C6 C7 S1 -179.43(16) . . . . ?
C33 S1 C7 C6 -117.99(17) . . . . ?
C33 S1 C7 C8 63.82(18) . . . . ?
C11 O1 C8 C7 73.2(2) . . . . ?
C11 O1 C8 C9 -112.52(19) . . . . ?
C6 C7 C8 O1 175.68(18) . . . . ?
S1 C7 C8 O1 -6.1(3) . . . . ?
C6 C7 C8 C9 1.4(3) . . . . ?
S1 C7 C8 C9 179.56(14) . . . . ?
O1 C8 C9 C10 -175.00(17) . . . . ?
C7 C8 C9 C10 -0.4(3) . . . . ?
O1 C8 C9 S4 9.9(2) . . . . ?
C7 C8 C9 S4 -175.50(14) . . . . ?
C87 S4 C9 C10 118.77(16) . . . . ?
C87 S4 C9 C8 -66.08(17) . . . . ?
C8 C9 C10 C5 -0.9(3) . . . . ?
S4 C9 C10 C5 174.22(16) . . . . ?
C6 C5 C10 C9 1.0(3) . . . . ?
C4 C5 C10 C9 176.19(19) . . . . ?
C8 O1 C11 C12 56.2(2) . . . . ?
C13 N1 C12 O2 -5.6(3) . . . . ?
C13 N1 C12 C11 171.95(18) . . . . ?
O1 C11 C12 O2 -54.2(3) . . . . ?
O1 C11 C12 N1 128.15(19) . . . . ?
C12 N1 C13 C14 36.7(3) . . . . ?
C12 N1 C13 C18 -143.7(2) . . . . ?
N1 C13 C14 C15 -178.40(19) . . . . ?
C18 C13 C14 C15 2.0(3) . . . . ?
C13 C14 C15 C16 0.0(3) . . . . ?
C14 C15 C16 C17 -1.1(3) . . . . ?
C15 C16 C17 C18 0.3(3) . . . . ?
C15 C16 C17 C22 176.4(2) . . . . ?
C16 C17 C18 C13 1.7(3) . . . . ?
C22 C17 C18 C13 -174.26(19) . . . . ?
C16 C17 C18 C19 179.90(19) . . . . ?
C22 C17 C18 C19 4.0(3) . . . . ?
C14 C13 C18 C17 -2.8(3) . . . . ?
N1 C13 C18 C17 177.61(18) . . . . ?
C14 C13 C18 C19 179.01(19) . . . . ?
N1 C13 C18 C19 -0.6(3) . . . . ?
C17 C18 C19 O3 179.7(2) . . . . ?
C13 C18 C19 O3 -2.2(3) . . . . ?
C17 C18 C19 C20 -0.4(3) . . . . ?
C13 C18 C19 C20 177.73(18) . . . . ?
O3 C19 C20 C26 -1.2(3) . . . . ?
C18 C19 C20 C26 178.9(2) . . . . ?
O3 C19 C20 C21 178.2(2) . . . . ?
C18 C19 C20 C21 -1.7(3) . . . . ?
C26 C20 C21 C23 0.3(3) . . . . ?
C19 C20 C21 C23 -179.0(2) . . . . ?
C26 C20 C21 C22 179.6(2) . . . . ?
C19 C20 C21 C22 0.3(3) . . . . ?
C20 C21 C22 O4 -175.2(2) . . . . ?
C23 C21 C22 O4 4.1(4) . . . . ?
C20 C21 C22 C17 3.1(3) . . . . ?
C23 C21 C22 C17 -177.6(2) . . . . ?
C16 C17 C22 O4 -3.1(3) . . . . ?
C18 C17 C22 O4 173.0(2) . . . . ?
C16 C17 C22 C21 178.6(2) . . . . ?
C18 C17 C22 C21 -5.4(3) . . . . ?
C20 C21 C23 C24 -0.5(4) . . . . ?
C22 C21 C23 C24 -179.7(2) . . . . ?
C21 C23 C24 C25 0.3(4) . . . . ?
C23 C24 C25 C26 0.0(5) . . . . ?
C24 C25 C26 C20 -0.2(4) . . . . ?
C21 C20 C26 C25 0.0(4) . . . . ?
C19 C20 C26 C25 179.3(2) . . . . ?
C27 C30 C31 C32 -9.4(3) . . . . ?
C29 C30 C31 C32 -131.6(2) . . . . ?
C28 C30 C31 C32 109.9(2) . . . . ?
C27 C30 C31 C36 174.3(2) . . . . ?
C29 C30 C31 C36 52.1(3) . . . . ?
C28 C30 C31 C36 -66.5(3) . . . . ?
C36 C31 C32 C33 4.2(3) . . . . ?
C30 C31 C32 C33 -172.22(19) . . . . ?
C31 C32 C33 C34 -1.2(3) . . . . ?
C31 C32 C33 S1 175.65(15) . . . . ?
C7 S1 C33 C34 -124.26(16) . . . . ?
C7 S1 C33 C32 58.96(17) . . . . ?
C37 O5 C34 C33 -95.8(2) . . . . ?
C37 O5 C34 C35 82.6(2) . . . . ?
C32 C33 C34 O5 175.28(17) . . . . ?
S1 C33 C34 O5 -1.5(2) . . . . ?
C32 C33 C34 C35 -3.1(3) . . . . ?
S1 C33 C34 C35 -179.94(14) . . . . ?
O5 C34 C35 C36 -174.16(16) . . . . ?
C33 C34 C35 C36 4.3(3) . . . . ?
O5 C34 C35 S2 3.1(2) . . . . ?
C33 C34 C35 S2 -178.50(14) . . . . ?
C61 S2 C35 C36 -114.45(16) . . . . ?
C61 S2 C35 C34 68.32(17) . . . . ?
C34 C35 C36 C31 -1.1(3) . . . . ?
S2 C35 C36 C31 -178.37(15) . . . . ?
C32 C31 C36 C35 -3.1(3) . . . . ?
C30 C31 C36 C35 173.49(18) . . . . ?
C34 O5 C37 C38 -165.67(18) . . . . ?
C39 N2 C38 O6 1.5(4) . . . . ?
C39 N2 C38 C37 -175.3(2) . . . . ?
O5 C37 C38 O6 148.2(2) . . . . ?
O5 C37 C38 N2 -34.9(3) . . . . ?
C38 N2 C39 C40 -19.9(3) . . . . ?
C38 N2 C39 C44 160.5(2) . . . . ?
N2 C39 C40 C41 179.7(2) . . . . ?
C44 C39 C40 C41 -0.7(3) . . . . ?
C39 C40 C41 C42 -0.6(4) . . . . ?
C40 C41 C42 C43 1.1(4) . . . . ?
C41 C42 C43 C44 -0.2(3) . . . . ?
C41 C42 C43 C48 -179.1(2) . . . . ?
C42 C43 C44 C39 -1.0(3) . . . . ?
C48 C43 C44 C39 177.8(2) . . . . ?
C42 C43 C44 C45 179.9(2) . . . . ?
C48 C43 C44 C45 -1.3(3) . . . . ?
N2 C39 C44 C43 -178.93(19) . . . . ?
C40 C39 C44 C43 1.5(3) . . . . ?
N2 C39 C44 C45 0.2(3) . . . . ?
C40 C39 C44 C45 -179.43(19) . . . . ?
C43 C44 C45 O7 -175.7(2) . . . . ?
C39 C44 C45 O7 5.2(3) . . . . ?
C43 C44 C45 C46 3.5(3) . . . . ?
C39 C44 C45 C46 -175.58(18) . . . . ?
O7 C45 C46 C47 174.32(19) . . . . ?
C44 C45 C46 C47 -4.9(3) . . . . ?
O7 C45 C46 C52 -4.7(3) . . . . ?
C44 C45 C46 C52 176.08(18) . . . . ?
C52 C46 C47 C49 2.3(3) . . . . ?
C45 C46 C47 C49 -176.69(19) . . . . ?
C52 C46 C47 C48 -177.10(19) . . . . ?
C45 C46 C47 C48 3.9(3) . . . . ?
C49 C47 C48 O8 -2.1(3) . . . . ?
C46 C47 C48 O8 177.3(2) . . . . ?
C49 C47 C48 C43 179.1(2) . . . . ?
C46 C47 C48 C43 -1.5(3) . . . . ?
C42 C43 C48 O8 0.3(3) . . . . ?
C44 C43 C48 O8 -178.6(2) . . . . ?
C42 C43 C48 C47 179.1(2) . . . . ?
C44 C43 C48 C47 0.2(3) . . . . ?
C46 C47 C49 C50 -1.9(3) . . . . ?
C48 C47 C49 C50 177.6(2) . . . . ?
C47 C49 C50 C51 -0.1(3) . . . . ?
C49 C50 C51 C52 1.7(3) . . . . ?
C50 C51 C52 C46 -1.2(3) . . . . ?
C47 C46 C52 C51 -0.8(3) . . . . ?
C45 C46 C52 C51 178.23(19) . . . . ?
C55 C56 C57 C58 -15.3(3) . . . . ?
C53 C56 C57 C58 -137.2(2) . . . . ?
C54 C56 C57 C58 103.9(2) . . . . ?
C55 C56 C57 C62 168.90(18) . . . . ?
C53 C56 C57 C62 47.0(2) . . . . ?
C54 C56 C57 C62 -72.0(2) . . . . ?
C62 C57 C58 C59 6.5(3) . . . . ?
C56 C57 C58 C59 -169.38(18) . . . . ?
C57 C58 C59 C60 -0.3(3) . . . . ?
C57 C58 C59 S3 171.56(15) . . . . ?
C85 S3 C59 C58 124.27(15) . . . . ?
C85 S3 C59 C60 -63.87(17) . . . . ?
C63 O9 C60 C59 -90.8(2) . . . . ?
C63 O9 C60 C61 87.0(2) . . . . ?
C58 C59 C60 O9 170.98(16) . . . . ?
S3 C59 C60 O9 -0.9(2) . . . . ?
C58 C59 C60 C61 -6.9(3) . . . . ?
S3 C59 C60 C61 -178.70(15) . . . . ?
O9 C60 C61 C62 -170.25(17) . . . . ?
C59 C60 C61 C62 7.6(3) . . . . ?
O9 C60 C61 S2 5.0(3) . . . . ?
C59 C60 C61 S2 -177.20(14) . . . . ?
C35 S2 C61 C62 -123.79(17) . . . . ?
C35 S2 C61 C60 60.94(18) . . . . ?
C60 C61 C62 C57 -1.2(3) . . . . ?
S2 C61 C62 C57 -176.51(15) . . . . ?
C58 C57 C62 C61 -5.8(3) . . . . ?
C56 C57 C62 C61 170.27(18) . . . . ?
C60 O9 C63 C64 -178.24(16) . . . . ?
C65 N3 C64 O10 9.4(4) . . . . ?
C65 N3 C64 C63 -171.77(19) . . . . ?
O9 C63 C64 O10 -30.7(3) . . . . ?
O9 C63 C64 N3 150.44(18) . . . . ?
C64 N3 C65 C66 -13.2(3) . . . . ?
C64 N3 C65 C70 165.6(2) . . . . ?
N3 C65 C66 C67 178.4(2) . . . . ?
C70 C65 C66 C67 -0.4(3) . . . . ?
C65 C66 C67 C68 0.1(3) . . . . ?
C66 C67 C68 C69 -0.5(3) . . . . ?
C67 C68 C69 C70 1.1(3) . . . . ?
C67 C68 C69 C74 -178.1(2) . . . . ?
C68 C69 C70 C65 -1.4(3) . . . . ?
C74 C69 C70 C65 177.74(18) . . . . ?
C68 C69 C70 C71 179.12(19) . . . . ?
C74 C69 C70 C71 -1.7(3) . . . . ?
N3 C65 C70 C69 -177.78(18) . . . . ?
C66 C65 C70 C69 1.1(3) . . . . ?
N3 C65 C70 C71 1.7(3) . . . . ?
C66 C65 C70 C71 -179.48(19) . . . . ?
C69 C70 C71 O11 -177.55(19) . . . . ?
C65 C70 C71 O11 3.0(3) . . . . ?
C69 C70 C71 C72 3.1(3) . . . . ?
C65 C70 C71 C72 -176.32(18) . . . . ?
O11 C71 C72 C78 -1.8(3) . . . . ?
C70 C71 C72 C78 177.51(18) . . . . ?
O11 C71 C72 C73 178.51(19) . . . . ?
C70 C71 C72 C73 -2.2(3) . . . . ?
C78 C72 C73 C75 -0.1(3) . . . . ?
C71 C72 C73 C75 179.51(19) . . . . ?
C78 C72 C73 C74 -179.96(19) . . . . ?
C71 C72 C73 C74 -0.3(3) . . . . ?
C75 C73 C74 O12 1.5(3) . . . . ?
C72 C73 C74 O12 -178.7(2) . . . . ?
C75 C73 C74 C69 -178.07(19) . . . . ?
C72 C73 C74 C69 1.7(3) . . . . ?
C68 C69 C74 O12 -1.1(3) . . . . ?
C70 C69 C74 O12 179.72(19) . . . . ?
C68 C69 C74 C73 178.46(19) . . . . ?
C70 C69 C74 C73 -0.7(3) . . . . ?
C72 C73 C75 C76 -0.4(3) . . . . ?
C74 C73 C75 C76 179.4(2) . . . . ?
C73 C75 C76 C77 0.6(3) . . . . ?
C75 C76 C77 C78 -0.3(4) . . . . ?
C76 C77 C78 C72 -0.3(4) . . . . ?
C73 C72 C78 C77 0.5(3) . . . . ?
C71 C72 C78 C77 -179.2(2) . . . . ?
C79 C82 C83 C88 168.19(18) . . . . ?
C80 C82 C83 C88 -71.9(2) . . . . ?
C81 C82 C83 C88 47.0(2) . . . . ?
C79 C82 C83 C84 -15.0(3) . . . . ?
C80 C82 C83 C84 104.9(2) . . . . ?
C81 C82 C83 C84 -136.3(2) . . . . ?
C88 C83 C84 C85 2.4(3) . . . . ?
C82 C83 C84 C85 -174.47(17) . . . . ?
C83 C84 C85 C86 -0.8(3) . . . . ?
C83 C84 C85 S3 173.57(14) . . . . ?
C59 S3 C85 C86 -68.65(16) . . . . ?
C59 S3 C85 C84 116.92(15) . . . . ?
C89 O13 C86 C85 -101.31(19) . . . . ?
C89 O13 C86 C87 80.7(2) . . . . ?
C84 C85 C86 O13 -179.80(16) . . . . ?
S3 C85 C86 O13 5.8(2) . . . . ?
C84 C85 C86 C87 -1.7(3) . . . . ?
S3 C85 C86 C87 -176.11(13) . . . . ?
O13 C86 C87 C88 -179.41(16) . . . . ?
C85 C86 C87 C88 2.6(3) . . . . ?
O13 C86 C87 S4 -0.5(2) . . . . ?
C85 C86 C87 S4 -178.53(13) . . . . ?
C9 S4 C87 C88 -66.56(16) . . . . ?
C9 S4 C87 C86 114.52(16) . . . . ?
C86 C87 C88 C83 -0.9(3) . . . . ?
S4 C87 C88 C83 -179.85(14) . . . . ?
C84 C83 C88 C87 -1.5(3) . . . . ?
C82 C83 C88 C87 175.44(17) . . . . ?
C86 O13 C89 C90 173.32(15) . . . . ?
C91 N4 C90 O14 -3.7(4) . . . . ?
C91 N4 C90 C89 174.99(18) . . . . ?
O13 C89 C90 O14 -35.2(3) . . . . ?
O13 C89 C90 N4 146.00(17) . . . . ?
C90 N4 C91 C92 -3.2(3) . . . . ?
C90 N4 C91 C96 177.4(2) . . . . ?
N4 C91 C92 C93 179.53(19) . . . . ?
C96 C91 C92 C93 -1.1(3) . . . . ?
C91 C92 C93 C94 1.0(3) . . . . ?
C92 C93 C94 C95 0.1(3) . . . . ?
C93 C94 C95 C96 -1.2(3) . . . . ?
C93 C94 C95 C100 177.53(19) . . . . ?
C94 C95 C96 C91 1.1(3) . . . . ?
C100 C95 C96 C91 -177.55(18) . . . . ?
C94 C95 C96 C97 -178.40(19) . . . . ?
C100 C95 C96 C97 3.0(3) . . . . ?
N4 C91 C96 C95 179.45(18) . . . . ?
C92 C91 C96 C95 0.0(3) . . . . ?
N4 C91 C96 C97 -1.1(3) . . . . ?
C92 C91 C96 C97 179.49(18) . . . . ?
C95 C96 C97 O15 178.65(19) . . . . ?
C91 C96 C97 O15 -0.8(3) . . . . ?
C95 C96 C97 C98 -2.1(3) . . . . ?
C91 C96 C97 C98 178.46(18) . . . . ?
O15 C97 C98 C104 -0.9(3) . . . . ?
C96 C97 C98 C104 179.81(19) . . . . ?
O15 C97 C98 C99 177.8(2) . . . . ?
C96 C97 C98 C99 -1.5(3) . . . . ?
C104 C98 C99 C101 2.2(3) . . . . ?
C97 C98 C99 C101 -176.41(19) . . . . ?
C104 C98 C99 C100 -177.2(2) . . . . ?
C97 C98 C99 C100 4.2(3) . . . . ?
C101 C99 C100 O16 -3.0(3) . . . . ?
C98 C99 C100 O16 176.4(2) . . . . ?
C101 C99 C100 C95 177.35(19) . . . . ?
C98 C99 C100 C95 -3.3(3) . . . . ?
C94 C95 C100 O16 1.2(3) . . . . ?
C96 C95 C100 O16 179.9(2) . . . . ?
C94 C95 C100 C99 -179.06(19) . . . . ?
C96 C95 C100 C99 -0.4(3) . . . . ?
C98 C99 C101 C102 -1.1(3) . . . . ?
C100 C99 C101 C102 178.3(2) . . . . ?
C99 C101 C102 C103 -0.9(3) . . . . ?
C101 C102 C103 C104 1.8(4) . . . . ?
C99 C98 C104 C103 -1.3(3) . . . . ?
C97 C98 C104 C103 177.3(2) . . . . ?
C102 C103 C104 C98 -0.6(4) . . . . ?
